data_9007582
loop_
_publ_author_name
'Baur, W. H.'

_publ_section_title
;
 Reconstruction of local atomic environments in the disordered
 hydrogen-bonded crystal structures of paraelectric ammonium
 dihydrogen phosphate and potassium dihydrogen phosphate
 Note: known as KDP
 Note: polymorph of archerite
;
_journal_name_full 'Acta Crystallographica, Section B'
_journal_page_first 2726
_journal_page_last 2731
_journal_paper_doi 10.1107/S0567740873007454
_journal_volume 29
_journal_year 1973
_chemical_formula_structural KH2PO4
_chemical_formula_sum 'H2 K O4 P'
_space_group_IT_number 19
_symmetry_space_group_name_Hall 'P 2ac 2ab'
_symmetry_space_group_name_H-M 'P 21 21 21'
_cell_angle_alpha 90
_cell_angle_beta 90
_cell_angle_gamma 90
_cell_length_a 7.434
_cell_length_b 7.434
_cell_length_c 6.945
_cell_formula_units_Z 4
_cell_volume 383.811
_database_code_amcsd 0009495
_exptl_crystal_density_diffrn 2.355
_cod_original_formula_sum 'K P O4 H2'
_cod_database_code 9007582
_amcsd_formula_title KH2PO4

loop_
_space_group_symop_operation_xyz
x,y,z
-x,1/2+y,1/2-z
1/2+x,1/2-y,-z
1/2-x,-y,1/2+z

loop_
_atom_site_label
_atom_site_fract_x
_atom_site_fract_y
_atom_site_fract_z
K 0.00000 0.00000 0.50000
P 0.00000 0.00000 0.00000
O1 0.08970 0.15150 0.12560
O2 0.15570 0.91810 0.87430
O3 0.92620 0.85680 0.13030
O4 0.86180 0.08310 0.86990
H1 0.23200 0.14600 0.12800
H2 0.14600 0.77600 0.88200

loop_
_cod_related_entry_id
_cod_related_entry_database
_cod_related_entry_code
1 AMCSD 0009495
